data_4104242
loop_
_publ_author_name
'Kelly E. Krahulic'
'Heikki M. Tuononen'
'Masood Parvez'
'Roland Roesler'

_publ_section_title
;
 Isolation of Free Phenylide-like Carbanions with N-Heterocyclic Carbene
 Frameworks
;
_journal_name_full 'Journal of the American Chemical Society'
_journal_page_first 5858
_journal_page_last 5865
_journal_paper_doi 10.1021/ja9001234
_journal_volume 131
_journal_year 2009
_chemical_formula_moiety 'C31 H50 B2 N4'
_chemical_formula_sum 'C31 H50 B2 N4'
_chemical_formula_weight 500.37
_chemical_name_systematic
;
 ?
;
_space_group_IT_number 14
_symmetry_cell_setting monoclinic
_symmetry_space_group_name_Hall '-P 2yn'
_symmetry_space_group_name_H-M 'P 1 21/n 1'
_atom_sites_solution_hydrogens geom
_atom_sites_solution_primary direct
_atom_sites_solution_secondary difmap
_audit_creation_method SHELXL-97
_cell_angle_alpha 90.00
_cell_angle_beta 91.090(15)
_cell_angle_gamma 90.00
_cell_formula_units_Z 4
_cell_length_a 10.564(3)
_cell_length_b 14.397(5)
_cell_length_c 20.578(5)
_cell_measurement_reflns_used 7116
_cell_measurement_temperature 173(2)
_cell_measurement_theta_max 27.46
_cell_measurement_theta_min 3.42
_cell_volume 3129.1(16)
_computing_cell_refinement 'HKL Scalepack (Otwinowski & Minor 1997)'
_computing_data_collection 'Collect (Nonius BV, 1997-2000)'
_computing_data_reduction DENZO-SMN
_computing_structure_refinement 'SHELXL-97 (Sheldrick, 1997)'
_computing_structure_solution 'SHELXS-97 (Sheldrick, 1990)'
_diffrn_ambient_temperature 173(2)
_diffrn_measured_fraction_theta_full 0.994
_diffrn_measured_fraction_theta_max 0.994
_diffrn_measurement_device_type 'KappaCCD (Nonius, FR540C)'
_diffrn_measurement_method 'phi\omega scans'
_diffrn_radiation_monochromator 'horizonally mounted graphite crystal'
_diffrn_radiation_source 'Enraf Nonius FR590D, fine-focus sealed tube'
_diffrn_radiation_type MoK\a
_diffrn_radiation_wavelength 0.71073
_diffrn_reflns_av_R_equivalents 0.0473
_diffrn_reflns_av_sigmaI/netI 0.0631
_diffrn_reflns_limit_h_max 13
_diffrn_reflns_limit_h_min -13
_diffrn_reflns_limit_k_max 18
_diffrn_reflns_limit_k_min -18
_diffrn_reflns_limit_l_max 26
_diffrn_reflns_limit_l_min -26
_diffrn_reflns_number 13810
_diffrn_reflns_theta_full 27.46
_diffrn_reflns_theta_max 27.46
_diffrn_reflns_theta_min 3.42
_diffrn_standards_number 0
_exptl_absorpt_coefficient_mu 0.061
_exptl_absorpt_correction_T_max 0.9854
_exptl_absorpt_correction_T_min 0.9819
_exptl_absorpt_correction_type multi-scan
_exptl_crystal_colour colorless
_exptl_crystal_density_diffrn 1.062
_exptl_crystal_density_method 'not measured'
_exptl_crystal_F_000 1096
_exptl_crystal_size_max 0.30
_exptl_crystal_size_mid 0.26
_exptl_crystal_size_min 0.24
_refine_diff_density_max 0.173
_refine_diff_density_min -0.228
_refine_diff_density_rms 0.040
_refine_ls_extinction_coef 0.061
_refine_ls_extinction_method none
_refine_ls_goodness_of_fit_ref 1.028
_refine_ls_hydrogen_treatment constr
_refine_ls_matrix_type full
_refine_ls_number_parameters 347
_refine_ls_number_reflns 7116
_refine_ls_number_restraints 0
_refine_ls_restrained_S_all 1.028
_refine_ls_R_factor_all 0.1027
_refine_ls_R_factor_gt 0.0530
_refine_ls_shift/su_max 0.001
_refine_ls_shift/su_mean 0.000
_refine_ls_structure_factor_coef Fsqd
_refine_ls_weighting_details 'calc w=1/[\s^2^(Fo^2^)+(0.0694P)^2^+0.3118P] where P=(Fo^2^+2Fc^2^)/3'
_refine_ls_weighting_scheme calc
_refine_ls_wR_factor_gt 0.1216
_refine_ls_wR_factor_ref 0.1459
_reflns_number_gt 4401
_reflns_number_total 7116
_reflns_threshold_expression >2sigma(I)
_cod_data_source_file ja9001234_si_003.cif
_cod_data_source_block 2c
_cod_original_sg_symbol_H-M 'P 21/n'
_cod_database_code 4104242

loop_
_symmetry_equiv_pos_as_xyz
'x, y, z'
'-x+1/2, y+1/2, -z+1/2'
'-x, -y, -z'
'x-1/2, -y-1/2, z-1/2'

loop_
_atom_site_label
_atom_site_type_symbol
_atom_site_fract_x
_atom_site_fract_y
_atom_site_fract_z
_atom_site_U_iso_or_equiv
_atom_site_adp_type
_atom_site_occupancy
_atom_site_symmetry_multiplicity
_atom_site_calc_flag
_atom_site_refinement_flags
N1 N 0.69372(11) 0.22739(9) 0.05795(5) 0.0276(3) Uani 1 1 d .
N2 N 0.77880(11) 0.12131(8) 0.13399(5) 0.0265(3) Uani 1 1 d .
N3 N 0.99921(11) 0.13164(10) 0.18339(6) 0.0368(3) Uani 1 1 d .
N4 N 0.82421(12) 0.34600(10) -0.00310(6) 0.0389(3) Uani 1 1 d .
C1 C 0.68491(13) 0.15437(10) 0.09666(7) 0.0266(3) Uani 1 1 d .
H1 H 0.6055 0.1223 0.0992 0.032 Uiso 1 1 d R
C2 C 0.92025(13) 0.25295(11) 0.09595(7) 0.0321(4) Uani 1 1 d .
C3 C 1.03254(15) 0.31878(13) 0.10535(9) 0.0472(5) Uani 1 1 d .
H3A H 1.0074 0.3817 0.0924 0.057 Uiso 1 1 calc R
H3B H 1.1027 0.2980 0.0785 0.057 Uiso 1 1 calc R
H3C H 1.0595 0.3188 0.1512 0.057 Uiso 1 1 calc R
C4 C 0.57518(13) 0.25578(11) 0.02627(7) 0.0300(3) Uani 1 1 d .
C5 C 0.55360(15) 0.23194(12) -0.03891(7) 0.0358(4) Uani 1 1 d .
C6 C 0.44380(16) 0.26693(13) -0.06856(8) 0.0446(4) Uani 1 1 d .
H6 H 0.4268 0.2537 -0.1136 0.054 Uiso 1 1 d R
C7 C 0.36011(16) 0.32108(13) -0.03483(8) 0.0457(5) Uani 1 1 d .
H7 H 0.2844 0.3439 -0.0558 0.055 Uiso 1 1 d R
C8 C 0.38255(15) 0.34129(12) 0.02950(8) 0.0403(4) Uani 1 1 d .
H8 H 0.3235 0.3783 0.0531 0.048 Uiso 1 1 d R
C9 C 0.49141(14) 0.30989(11) 0.06195(7) 0.0317(4) Uani 1 1 d .
C10 C 0.64109(17) 0.16828(13) -0.07561(7) 0.0435(4) Uani 1 1 d .
H10 H 0.7176 0.1641 -0.0498 0.052 Uiso 1 1 d R
C11 C 0.6723(2) 0.20467(17) -0.14311(9) 0.0655(6) Uani 1 1 d .
H11A H 0.7348 0.1638 -0.1630 0.079 Uiso 1 1 calc R
H11B H 0.7071 0.2676 -0.1394 0.079 Uiso 1 1 calc R
H11C H 0.5951 0.2060 -0.1702 0.079 Uiso 1 1 calc R
C12 C 0.5847(2) 0.07106(15) -0.08039(10) 0.0636(6) Uani 1 1 d .
H12A H 0.6436 0.0300 -0.1029 0.076 Uiso 1 1 calc R
H12B H 0.5042 0.0736 -0.1048 0.076 Uiso 1 1 calc R
H12C H 0.5701 0.0470 -0.0366 0.076 Uiso 1 1 calc R
C13 C 0.51934(15) 0.33876(12) 0.13187(8) 0.0374(4) Uani 1 1 d .
H13 H 0.5679 0.2889 0.1507 0.045 Uiso 1 1 d R
C14 C 0.40039(17) 0.35416(14) 0.17171(9) 0.0512(5) Uani 1 1 d .
H14A H 0.4242 0.3605 0.2178 0.061 Uiso 1 1 calc R
H14B H 0.3433 0.3010 0.1661 0.061 Uiso 1 1 calc R
H14C H 0.3575 0.4109 0.1568 0.061 Uiso 1 1 calc R
C15 C 0.60286(17) 0.42495(14) 0.13446(9) 0.0518(5) Uani 1 1 d .
H15A H 0.6204 0.4418 0.1799 0.062 Uiso 1 1 calc R
H15B H 0.5592 0.4765 0.1124 0.062 Uiso 1 1 calc R
H15C H 0.6827 0.4121 0.1127 0.062 Uiso 1 1 calc R
C16 C 0.75104(13) 0.03122(10) 0.16327(7) 0.0277(3) Uani 1 1 d .
C17 C 0.66839(13) 0.02515(11) 0.21566(7) 0.0290(3) Uani 1 1 d .
C18 C 0.64364(15) -0.06248(12) 0.24105(7) 0.0363(4) Uani 1 1 d .
H18 H 0.5854 -0.0686 0.2760 0.044 Uiso 1 1 d R
C19 C 0.69964(17) -0.14072(12) 0.21647(8) 0.0417(4) Uani 1 1 d .
H19 H 0.6836 -0.2004 0.2355 0.050 Uiso 1 1 d R
C20 C 0.78044(17) -0.13318(12) 0.16514(8) 0.0422(4) Uani 1 1 d .
H20 H 0.8199 -0.1878 0.1480 0.051 Uiso 1 1 d R
C21 C 0.80754(14) -0.04765(11) 0.13704(7) 0.0343(4) Uani 1 1 d .
C22 C 0.60697(15) 0.10934(12) 0.24679(7) 0.0351(4) Uani 1 1 d .
H22 H 0.6438 0.1629 0.2268 0.042 Uiso 1 1 d R
C23 C 0.63424(18) 0.11193(14) 0.31993(8) 0.0500(5) Uani 1 1 d .
H23A H 0.5964 0.1679 0.3385 0.060 Uiso 1 1 calc R
H23B H 0.7260 0.1128 0.3279 0.060 Uiso 1 1 calc R
H23C H 0.5978 0.0568 0.3403 0.060 Uiso 1 1 calc R
C24 C 0.46447(16) 0.11153(14) 0.23331(10) 0.0530(5) Uani 1 1 d .
H24A H 0.4279 0.1663 0.2540 0.064 Uiso 1 1 calc R
H24B H 0.4257 0.0553 0.2509 0.064 Uiso 1 1 calc R
H24C H 0.4483 0.1144 0.1863 0.064 Uiso 1 1 calc R
C25 C 0.89328(16) -0.04484(13) 0.07833(8) 0.0449(4) Uani 1 1 d .
H25 H 0.9068 0.0192 0.0675 0.054 Uiso 1 1 d R
C26 C 0.8312(2) -0.09411(16) 0.02034(9) 0.0662(6) Uani 1 1 d .
H26A H 0.8861 -0.0892 -0.0174 0.079 Uiso 1 1 calc R
H26B H 0.7493 -0.0650 0.0102 0.079 Uiso 1 1 calc R
H26C H 0.8182 -0.1597 0.0310 0.079 Uiso 1 1 calc R
C27 C 1.02236(18) -0.08640(15) 0.09414(12) 0.0665(6) Uani 1 1 d .
H27A H 1.0777 -0.0784 0.0569 0.080 Uiso 1 1 calc R
H27B H 1.0130 -0.1527 0.1036 0.080 Uiso 1 1 calc R
H27C H 1.0596 -0.0548 0.1321 0.080 Uiso 1 1 calc R
C28 C 0.97606(17) 0.09485(15) 0.24728(8) 0.0505(5) Uani 1 1 d .
H28A H 0.8859 0.1007 0.2568 0.061 Uiso 1 1 calc R
H28B H 1.0261 0.1296 0.2796 0.061 Uiso 1 1 calc R
H28C H 1.0004 0.0292 0.2488 0.061 Uiso 1 1 calc R
C29 C 1.13382(15) 0.13931(14) 0.17221(9) 0.0479(5) Uani 1 1 d .
H29A H 1.1474 0.1589 0.1273 0.057 Uiso 1 1 calc R
H29B H 1.1742 0.0789 0.1797 0.057 Uiso 1 1 calc R
H29C H 1.1709 0.1853 0.2021 0.057 Uiso 1 1 calc R
C30 C 0.73645(17) 0.41817(13) -0.02394(9) 0.0512(5) Uani 1 1 d .
H30A H 0.6571 0.4117 -0.0005 0.061 Uiso 1 1 calc R
H30B H 0.7194 0.4123 -0.0707 0.061 Uiso 1 1 calc R
H30C H 0.7736 0.4792 -0.0147 0.061 Uiso 1 1 calc R
C31 C 0.94276(18) 0.35555(14) -0.03698(9) 0.0533(5) Uani 1 1 d .
H31A H 1.0004 0.3054 -0.0237 0.064 Uiso 1 1 calc R
H31B H 0.9814 0.4156 -0.0261 0.064 Uiso 1 1 calc R
H31C H 0.9266 0.3521 -0.0840 0.064 Uiso 1 1 calc R
B1 B 0.90655(16) 0.17097(12) 0.13904(8) 0.0295(4) Uani 1 1 d .
B2 B 0.81762(16) 0.27955(12) 0.04972(8) 0.0306(4) Uani 1 1 d .

loop_
_atom_site_aniso_label
_atom_site_aniso_U_11
_atom_site_aniso_U_22
_atom_site_aniso_U_33
_atom_site_aniso_U_23
_atom_site_aniso_U_13
_atom_site_aniso_U_12
N1 0.0272(6) 0.0280(7) 0.0274(6) 0.0013(5) -0.0013(5) 0.0024(5)
N2 0.0258(6) 0.0244(7) 0.0292(6) 0.0015(5) -0.0005(5) 0.0019(5)
N3 0.0264(7) 0.0436(9) 0.0403(7) 0.0081(6) -0.0027(6) -0.0004(6)
N4 0.0397(8) 0.0352(8) 0.0419(7) 0.0102(6) 0.0080(6) 0.0027(6)
C1 0.0259(7) 0.0255(8) 0.0286(7) -0.0016(6) 0.0011(6) 0.0001(6)
C2 0.0260(8) 0.0302(9) 0.0401(9) -0.0014(7) 0.0029(6) -0.0011(7)
C3 0.0356(9) 0.0417(11) 0.0643(11) 0.0088(9) -0.0006(8) -0.0063(8)
C4 0.0290(8) 0.0284(8) 0.0323(8) 0.0043(6) -0.0056(6) 0.0006(7)
C5 0.0384(9) 0.0349(10) 0.0339(8) 0.0011(7) -0.0048(7) 0.0006(7)
C6 0.0469(10) 0.0519(12) 0.0345(9) 0.0012(8) -0.0123(8) 0.0021(9)
C7 0.0380(9) 0.0501(12) 0.0485(10) 0.0028(9) -0.0137(8) 0.0078(8)
C8 0.0360(9) 0.0366(10) 0.0482(10) 0.0019(8) -0.0040(8) 0.0069(7)
C9 0.0329(8) 0.0266(9) 0.0355(8) 0.0029(7) -0.0022(7) -0.0001(7)
C10 0.0482(10) 0.0499(12) 0.0321(9) -0.0054(8) -0.0050(8) 0.0078(8)
C11 0.0741(14) 0.0782(16) 0.0446(11) 0.0019(10) 0.0099(10) 0.0139(12)
C12 0.0797(15) 0.0498(13) 0.0613(12) -0.0129(10) -0.0009(11) 0.0062(11)
C13 0.0394(9) 0.0331(10) 0.0395(9) -0.0029(7) -0.0026(7) 0.0084(7)
C14 0.0506(11) 0.0541(13) 0.0492(10) -0.0084(9) 0.0076(9) 0.0000(9)
C15 0.0459(10) 0.0549(13) 0.0545(11) -0.0185(9) 0.0000(9) -0.0027(9)
C16 0.0276(7) 0.0258(9) 0.0296(7) 0.0027(6) -0.0041(6) -0.0003(6)
C17 0.0270(7) 0.0313(9) 0.0286(7) 0.0014(6) -0.0041(6) -0.0033(6)
C18 0.0414(9) 0.0372(10) 0.0301(8) 0.0035(7) -0.0019(7) -0.0074(8)
C19 0.0570(11) 0.0282(9) 0.0397(9) 0.0072(7) -0.0062(8) -0.0056(8)
C20 0.0506(10) 0.0294(10) 0.0465(10) 0.0001(8) -0.0003(8) 0.0063(8)
C21 0.0370(8) 0.0288(9) 0.0369(8) 0.0008(7) -0.0008(7) 0.0028(7)
C22 0.0358(8) 0.0342(9) 0.0356(8) -0.0008(7) 0.0065(7) -0.0031(7)
C23 0.0596(12) 0.0488(12) 0.0419(10) -0.0087(9) 0.0118(9) -0.0061(9)
C24 0.0375(10) 0.0574(13) 0.0644(12) -0.0030(10) 0.0094(9) 0.0042(9)
C25 0.0503(10) 0.0314(10) 0.0536(10) -0.0019(8) 0.0153(8) 0.0053(8)
C26 0.0829(15) 0.0675(15) 0.0488(11) -0.0098(10) 0.0198(11) -0.0041(12)
C27 0.0516(12) 0.0527(14) 0.0958(16) -0.0023(12) 0.0217(11) 0.0126(10)
C28 0.0440(10) 0.0623(13) 0.0446(10) 0.0158(9) -0.0115(8) -0.0091(9)
C29 0.0276(8) 0.0541(12) 0.0618(12) 0.0060(9) -0.0042(8) 0.0036(8)
C30 0.0536(11) 0.0401(11) 0.0599(11) 0.0187(9) 0.0004(9) 0.0015(9)
C31 0.0579(12) 0.0475(12) 0.0554(11) 0.0127(9) 0.0217(10) -0.0024(9)
B1 0.0262(8) 0.0288(10) 0.0334(9) -0.0029(7) 0.0015(7) 0.0016(7)
B2 0.0329(9) 0.0256(10) 0.0337(9) -0.0009(7) 0.0057(7) 0.0018(7)

loop_
_atom_type_symbol
_atom_type_description
_atom_type_scat_dispersion_real
_atom_type_scat_dispersion_imag
_atom_type_scat_source
C C 0.0033 0.0016 'International Tables Vol C Tables 4.2.6.8 and 6.1.1.4'
H H 0.0000 0.0000 'International Tables Vol C Tables 4.2.6.8 and 6.1.1.4'
N N 0.0061 0.0033 'International Tables Vol C Tables 4.2.6.8 and 6.1.1.4'
B B 0.0013 0.0007 'International Tables Vol C Tables 4.2.6.8 and 6.1.1.4'

loop_
_geom_angle_atom_site_label_1
_geom_angle_atom_site_label_2
_geom_angle_atom_site_label_3
_geom_angle
C1 N1 C4 114.95(12)
C1 N1 B2 121.98(12)
C4 N1 B2 123.02(12)
C1 N2 C16 113.70(11)
C1 N2 B1 121.27(13)
C16 N2 B1 124.78(11)
B1 N3 C28 126.61(13)
B1 N3 C29 121.75(14)
C28 N3 C29 110.89(13)
B2 N4 C30 130.83(14)
B2 N4 C31 118.46(14)
C30 N4 C31 110.01(14)
N1 C1 N2 124.85(13)
N1 C1 H1 119.1
N2 C1 H1 116.0
B2 C2 B1 120.75(13)
B2 C2 C3 118.60(14)
B1 C2 C3 120.11(13)
C2 C3 H3A 109.5
C2 C3 H3B 109.5
H3A C3 H3B 109.5
C2 C3 H3C 109.5
H3A C3 H3C 109.5
H3B C3 H3C 109.5
C9 C4 C5 123.17(13)
C9 C4 N1 117.91(13)
C5 C4 N1 118.84(14)
C6 C5 C4 116.74(15)
C6 C5 C10 120.74(14)
C4 C5 C10 122.48(13)
C7 C6 C5 121.39(15)
C7 C6 H6 119.3
C5 C6 H6 119.3
C8 C7 C6 120.39(15)
C8 C7 H7 119.3
C6 C7 H7 120.3
C7 C8 C9 121.29(16)
C7 C8 H8 120.3
C9 C8 H8 118.4
C8 C9 C4 116.99(14)
C8 C9 C13 120.52(14)
C4 C9 C13 122.39(13)
C5 C10 C12 110.30(15)
C5 C10 C11 113.00(15)
C12 C10 C11 110.34(16)
C5 C10 H10 106.2
C12 C10 H10 107.5
C11 C10 H10 109.3
C10 C11 H11A 109.5
C10 C11 H11B 109.5
H11A C11 H11B 109.5
C10 C11 H11C 109.5
H11A C11 H11C 109.5
H11B C11 H11C 109.5
C10 C12 H12A 109.5
C10 C12 H12B 109.5
H12A C12 H12B 109.5
C10 C12 H12C 109.5
H12A C12 H12C 109.5
H12B C12 H12C 109.5
C9 C13 C15 110.94(14)
C9 C13 C14 113.58(13)
C15 C13 C14 110.15(14)
C9 C13 H13 105.7
C15 C13 H13 106.9
C14 C13 H13 109.3
C13 C14 H14A 109.5
C13 C14 H14B 109.5
H14A C14 H14B 109.5
C13 C14 H14C 109.5
H14A C14 H14C 109.5
H14B C14 H14C 109.5
C13 C15 H15A 109.5
C13 C15 H15B 109.5
H15A C15 H15B 109.5
C13 C15 H15C 109.5
H15A C15 H15C 109.5
H15B C15 H15C 109.5
C21 C16 C17 121.55(14)
C21 C16 N2 118.14(13)
C17 C16 N2 120.30(13)
C18 C17 C16 117.97(14)
C18 C17 C22 118.63(14)
C16 C17 C22 123.39(14)
C19 C18 C17 121.31(15)
C19 C18 H18 119.2
C17 C18 H18 119.5
C18 C19 C20 119.76(16)
C18 C19 H19 120.2
C20 C19 H19 120.0
C19 C20 C21 121.62(16)
C19 C20 H20 119.8
C21 C20 H20 118.5
C20 C21 C16 117.78(14)
C20 C21 C25 118.85(15)
C16 C21 C25 123.35(14)
C17 C22 C24 111.53(13)
C17 C22 C23 111.12(13)
C24 C22 C23 110.21(14)
C17 C22 H22 106.3
C24 C22 H22 108.2
C23 C22 H22 109.4
C22 C23 H23A 109.5
C22 C23 H23B 109.5
H23A C23 H23B 109.5
C22 C23 H23C 109.5
H23A C23 H23C 109.5
H23B C23 H23C 109.5
C22 C24 H24A 109.5
C22 C24 H24B 109.5
H24A C24 H24B 109.5
C22 C24 H24C 109.5
H24A C24 H24C 109.5
H24B C24 H24C 109.5
C27 C25 C26 110.82(16)
C27 C25 C21 111.37(15)
C26 C25 C21 110.76(15)
C27 C25 H25 106.9
C26 C25 H25 109.2
C21 C25 H25 107.7
C25 C26 H26A 109.5
C25 C26 H26B 109.5
H26A C26 H26B 109.5
C25 C26 H26C 109.5
H26A C26 H26C 109.5
H26B C26 H26C 109.5
C25 C27 H27A 109.5
C25 C27 H27B 109.5
H27A C27 H27B 109.5
C25 C27 H27C 109.5
H27A C27 H27C 109.5
H27B C27 H27C 109.5
N3 C28 H28A 109.5
N3 C28 H28B 109.5
H28A C28 H28B 109.5
N3 C28 H28C 109.5
H28A C28 H28C 109.5
H28B C28 H28C 109.5
N3 C29 H29A 109.5
N3 C29 H29B 109.5
H29A C29 H29B 109.5
N3 C29 H29C 109.5
H29A C29 H29C 109.5
H29B C29 H29C 109.5
N4 C30 H30A 109.5
N4 C30 H30B 109.5
H30A C30 H30B 109.5
N4 C30 H30C 109.5
H30A C30 H30C 109.5
H30B C30 H30C 109.5
N4 C31 H31A 109.5
N4 C31 H31B 109.5
H31A C31 H31B 109.5
N4 C31 H31C 109.5
H31A C31 H31C 109.5
H31B C31 H31C 109.5
N3 B1 C2 128.14(14)
N3 B1 N2 116.57(14)
C2 B1 N2 115.28(13)
N4 B2 C2 127.42(15)
N4 B2 N1 117.56(13)
C2 B2 N1 114.98(14)

loop_
_geom_bond_atom_site_label_1
_geom_bond_atom_site_label_2
_geom_bond_distance
N1 C1 1.3233(18)
N1 C4 1.4592(18)
N1 B2 1.521(2)
N2 C1 1.3310(18)
N2 C16 1.4621(19)
N2 B1 1.529(2)
N3 B1 1.441(2)
N3 C28 1.443(2)
N3 C29 1.449(2)
N4 B2 1.451(2)
N4 C30 1.452(2)
N4 C31 1.451(2)
C1 H1 0.9601
C2 B2 1.479(2)
C2 B1 1.485(2)
C2 C3 1.528(2)
C3 H3A 0.9800
C3 H3B 0.9800
C3 H3C 0.9800
C4 C9 1.398(2)
C4 C5 1.399(2)
C5 C6 1.394(2)
C5 C10 1.514(2)
C6 C7 1.376(2)
C6 H6 0.9599
C7 C8 1.372(2)
C7 H7 0.9599
C8 C9 1.394(2)
C8 H8 0.9600
C9 C13 1.521(2)
C10 C12 1.524(3)
C10 C11 1.526(3)
C10 H10 0.9600
C11 H11A 0.9800
C11 H11B 0.9800
C11 H11C 0.9800
C12 H12A 0.9800
C12 H12B 0.9800
C12 H12C 0.9800
C13 C15 1.523(3)
C13 C14 1.530(2)
C13 H13 0.9600
C14 H14A 0.9800
C14 H14B 0.9800
C14 H14C 0.9800
C15 H15A 0.9800
C15 H15B 0.9800
C15 H15C 0.9800
C16 C21 1.396(2)
C16 C17 1.403(2)
C17 C18 1.392(2)
C17 C22 1.522(2)
C18 C19 1.373(2)
C18 H18 0.9600
C19 C20 1.375(3)
C19 H19 0.9600
C20 C21 1.392(2)
C20 H20 0.9600
C21 C25 1.524(2)
C22 C24 1.526(2)
C22 C23 1.527(2)
C22 H22 0.9601
C23 H23A 0.9800
C23 H23B 0.9800
C23 H23C 0.9800
C24 H24A 0.9800
C24 H24B 0.9800
C24 H24C 0.9800
C25 C27 1.519(3)
C25 C26 1.526(3)
C25 H25 0.9599
C26 H26A 0.9800
C26 H26B 0.9800
C26 H26C 0.9800
C27 H27A 0.9800
C27 H27B 0.9800
C27 H27C 0.9800
C28 H28A 0.9800
C28 H28B 0.9800
C28 H28C 0.9800
C29 H29A 0.9800
C29 H29B 0.9800
C29 H29C 0.9800
C30 H30A 0.9800
C30 H30B 0.9800
C30 H30C 0.9800
C31 H31A 0.9800
C31 H31B 0.9800
C31 H31C 0.9800

loop_
_geom_torsion_atom_site_label_1
_geom_torsion_atom_site_label_2
_geom_torsion_atom_site_label_3
_geom_torsion_atom_site_label_4
_geom_torsion
C4 N1 C1 N2 -174.59(13)
B2 N1 C1 N2 3.0(2)
C16 N2 C1 N1 -169.97(13)
B1 N2 C1 N1 4.6(2)
C1 N1 C4 C9 81.14(17)
B2 N1 C4 C9 -96.44(17)
C1 N1 C4 C5 -102.11(16)
B2 N1 C4 C5 80.31(19)
C9 C4 C5 C6 1.6(2)
N1 C4 C5 C6 -174.98(14)
C9 C4 C5 C10 -176.03(15)
N1 C4 C5 C10 7.4(2)
C4 C5 C6 C7 -1.0(3)
C10 C5 C6 C7 176.69(17)
C5 C6 C7 C8 -0.6(3)
C6 C7 C8 C9 1.6(3)
C7 C8 C9 C4 -1.0(2)
C7 C8 C9 C13 175.58(16)
C5 C4 C9 C8 -0.6(2)
N1 C4 C9 C8 175.98(13)
C5 C4 C9 C13 -177.17(15)
N1 C4 C9 C13 -0.6(2)
C6 C5 C10 C12 -76.0(2)
C4 C5 C10 C12 101.48(18)
C6 C5 C10 C11 48.0(2)
C4 C5 C10 C11 -134.49(17)
C8 C9 C13 C15 -93.07(18)
C4 C9 C13 C15 83.36(19)
C8 C9 C13 C14 31.6(2)
C4 C9 C13 C14 -151.93(16)
C1 N2 C16 C21 104.16(15)
B1 N2 C16 C21 -70.16(18)
C1 N2 C16 C17 -74.99(16)
B1 N2 C16 C17 110.69(16)
C21 C16 C17 C18 -0.1(2)
N2 C16 C17 C18 178.99(12)
C21 C16 C17 C22 178.58(13)
N2 C16 C17 C22 -2.3(2)
C16 C17 C18 C19 1.0(2)
C22 C17 C18 C19 -177.77(14)
C17 C18 C19 C20 -1.0(2)
C18 C19 C20 C21 0.0(3)
C19 C20 C21 C16 0.8(2)
C19 C20 C21 C25 -177.27(15)
C17 C16 C21 C20 -0.8(2)
N2 C16 C21 C20 -179.90(13)
C17 C16 C21 C25 177.24(14)
N2 C16 C21 C25 -1.9(2)
C18 C17 C22 C24 -69.90(17)
C16 C17 C22 C24 111.39(17)
C18 C17 C22 C23 53.50(18)
C16 C17 C22 C23 -125.20(15)
C20 C21 C25 C27 -58.8(2)
C16 C21 C25 C27 123.20(17)
C20 C21 C25 C26 65.0(2)
C16 C21 C25 C26 -112.98(18)
C28 N3 B1 C2 140.61(18)
C29 N3 B1 C2 -28.6(3)
C28 N3 B1 N2 -41.1(2)
C29 N3 B1 N2 149.75(15)
B2 C2 B1 N3 175.43(16)
C3 C2 B1 N3 -13.1(3)
B2 C2 B1 N2 -2.9(2)
C3 C2 B1 N2 168.54(14)
C1 N2 B1 N3 176.97(13)
C16 N2 B1 N3 -9.1(2)
C1 N2 B1 C2 -4.5(2)
C16 N2 B1 C2 169.42(13)
C30 N4 B2 C2 -136.25(19)
C31 N4 B2 C2 33.1(2)
C30 N4 B2 N1 46.4(2)
C31 N4 B2 N1 -144.17(15)
B1 C2 B2 N4 -167.95(15)
C3 C2 B2 N4 20.5(3)
B1 C2 B2 N1 9.4(2)
C3 C2 B2 N1 -162.16(14)
C1 N1 B2 N4 167.74(13)
C4 N1 B2 N4 -14.9(2)
C1 N1 B2 C2 -9.9(2)
C4 N1 B2 C2 167.51(13)
